data_1577450
loop_
_publ_author_name
'Gaidimas, Madeleine A.'
'Kim, Gyu-Hee'
'Ye, Zi-Ming'
'Magdalenski, Julian S.'
'Barker, Nathaniel M.'
'Mandal, Abhijoy'
'Darvish, Kourosh'
'Kirlikovali, Kent O.'
'Bernales, Varinia'
'Aspuru-Guzik, Al\'an'
'Malliakas, Christos D.'
'Farha, Omar K.'

_publ_section_title
;
 Mapping the crystallization landscape of rare earth MOFs: a
 high-throughput investigation of structure, kinetics, and selectivity
;
_journal_name_full 'Chemical Science'
_journal_paper_doi 10.1039/D5SC09992G
_journal_year 2026
_chemical_formula_moiety 'C20.184 H14.184 O17.592 Sc3, 0.9[C2H6O], 1.5[C2H6O]'
_chemical_formula_sum 'C24.98 H28.58 O20 Sc3'
_chemical_formula_weight 783.71
_chemical_name_systematic NU-2502
_space_group_crystal_system trigonal
_space_group_IT_number 166
_space_group_name_Hall '-R 3 2"'
_space_group_name_H-M_alt 'R -3 m :H'
_atom_sites_solution_hydrogens mixed
_atom_sites_solution_primary dual
_audit_creation_date 2025-11-20
_audit_creation_method
;
Olex2 1.5
(compiled 2023.08.24 svn.re1ec1418 for OlexSys, GUI svn.r6817)
;
_audit_update_record
;
2025-11-26 deposited with the CCDC.	2026-06-10 downloaded from the CCDC.
;
_cell_angle_alpha 90
_cell_angle_beta 90
_cell_angle_gamma 120
_cell_formula_units_Z 12
_cell_length_a 21.93313(13)
_cell_length_b 21.93313(13)
_cell_length_c 27.7225(2)
_cell_measurement_reflns_used 31281
_cell_measurement_temperature 100.00(10)
_cell_measurement_theta_max 79.7690
_cell_measurement_theta_min 2.8170
_cell_volume 11549.53(13)
_computing_cell_refinement 'CrysAlisPro 1.171.44.122a (Rigaku OD, 2025)'
_computing_data_collection 'CrysAlisPro 1.171.44.122a (Rigaku OD, 2025)'
_computing_data_reduction 'CrysAlisPro 1.171.44.122a (Rigaku OD, 2025)'
_computing_molecular_graphics 'Olex2 1.5 (Dolomanov et al., 2009)'
_computing_publication_material 'Olex2 1.5 (Dolomanov et al., 2009)'
_computing_structure_refinement 'SHELXL 2018/3 (Sheldrick, 2015)'
_computing_structure_solution 'SHELXT 2018/2 (Sheldrick, 2018)'
_diffrn_ambient_environment N~2~
_diffrn_ambient_temperature 100.00(10)
_diffrn_detector 'Hybrid Pixel Array Detector'
_diffrn_detector_area_resol_mean 10.0000
_diffrn_detector_type HyPix
_diffrn_measured_fraction_theta_full 0.999
_diffrn_measured_fraction_theta_max 0.999
_diffrn_measurement_details
;
List of Runs (angles in degrees, time in seconds):

  # Type    Start    End  Width  t~exp~   \w     \q     \k     \f   Frames
#--------------------------------------------------------------------------
  1  \w   -122.00 -75.00   0.50    2.23    --  -50.31-123.00 -25.00   94
  2  \w   -124.00 -42.00   0.50    2.23    --  -50.31 -26.00  38.00  164
  3  \w    -29.00  23.00   0.50    2.23    --  -50.31  26.00-158.00  104
  4  \w    -22.00  25.00   0.50    2.23    --   50.31 -26.00  38.00   94
  5  \w   -177.00 -98.00   0.50    8.92    -- -106.00 -26.00  38.00  158
  6  \w   -177.00 -78.00   0.50    8.92    -- -106.00-117.00-169.00  198
  7  \w   -135.00 -34.00   0.50    8.92    -- -106.00 160.00  69.00  202
  8  \w     57.00 167.00   0.50    8.92    --  111.50 149.00-141.00  220
  9  \w     83.00 178.00   0.50    8.92    --  111.50 107.00 -58.00  190
 10  \w   -122.00 -38.00   0.50    2.23    --  -50.31 -57.00 -60.00  168
 11  \w   -122.00 -32.00   0.50    2.23    --  -50.31 -77.00 -60.00  180
 12  \w   -122.00 -32.00   0.50    2.23    --  -50.31 -77.00 -60.00  180
 13  \w     75.00 102.00   0.50    2.23    --   50.31  37.00 -90.00   54
 14  \w     43.00  68.00   0.50    2.23    --   50.31  37.00 -90.00   50
 15  \w    -20.00  38.00   0.50    2.23    --   50.31 -37.00 -90.00  116
 16  \w   -173.00-147.00   0.50    8.92    -- -106.00 -61.00 -90.00   52
 17  \w   -108.00 -83.00   0.50    8.92    -- -106.00 -83.00 -50.86   50
 18  \w   -112.00 -87.00   0.50    8.92    -- -106.00 -72.00  -3.40   50
 19  \w   -111.00 -86.00   0.50    8.92    -- -106.00 -74.00 -16.45   50
 20  \w   -119.00 -93.00   0.50    8.92    -- -106.00 -59.00 -86.93   52
 21  \w   -109.00 -83.00   0.50    8.92    -- -106.00 -85.00 -32.29   52
 22  \w   -109.00 -83.00   0.50    8.92    -- -106.00 -94.00 -30.00   52
 23  \w   -120.00 -93.00   0.50    8.92    -- -106.00 -61.00 -90.00   54
 24  \w   -175.00-149.00   0.50    8.92    -- -106.00 -74.00 -16.45   52
 25  \w   -110.00 -85.00   0.50    8.92    -- -106.00 -77.00 -30.00   50
 26  \w   -114.00 -88.00   0.50    8.92    -- -106.00 -70.00 -53.13   52
 27  \w   -158.00-132.00   0.50    8.92    -- -106.00 -72.00  -3.40   52
 28  \w   -138.00 -95.00   0.50    8.92    -- -106.00 -54.00 -79.90   86
 29  \w   -121.00 -93.00   0.50    8.92    -- -106.00 -61.00 -41.22   56
 30  \w   -127.00 -96.00   0.50    8.92    -- -106.00 -50.00 -36.34   62
 31  \w   -131.00 -94.00   0.50    8.92    -- -106.00 -60.00 -54.10   74
 32  \w   -177.00-151.00   0.50    8.92    -- -106.00 -77.00 -30.00   52
 33  \w   -129.00 -96.00   0.50    8.92    -- -106.00 -60.00 -96.89   66
 34  \w   -116.00 -90.00   0.50    8.92    -- -106.00 -64.00 -32.32   52
 35  \w   -131.00 -90.00   0.50    8.92    -- -106.00 -64.00  -0.55   82
 36  \w   -109.00 -83.00   0.50    8.92    -- -106.00 -94.00   0.00   52
 37  \w     47.00 106.00   0.50    8.92    --  111.50-125.00   0.00  118
 38  \w     46.00  71.00   0.50    8.92    --  111.50 -61.00-120.00   50
;
_diffrn_measurement_device 'four-circle diffractometer'
_diffrn_measurement_device_type 'XtaLAB Synergy, Single source at home/near, HyPix'
_diffrn_measurement_method '\w scans'
_diffrn_orient_matrix_type 'CrysAlisPro convention (1999,Acta A55,543-557)'
_diffrn_orient_matrix_UB_11 0.0542383000
_diffrn_orient_matrix_UB_12 0.0779452000
_diffrn_orient_matrix_UB_13 0.0095317000
_diffrn_orient_matrix_UB_21 -0.0540606000
_diffrn_orient_matrix_UB_22 0.0211421000
_diffrn_orient_matrix_UB_23 -0.0162024000
_diffrn_orient_matrix_UB_31 -0.0266145000
_diffrn_orient_matrix_UB_32 -0.0075673000
_diffrn_orient_matrix_UB_33 0.0522991000
_diffrn_radiation_monochromator mirror
_diffrn_radiation_probe x-ray
_diffrn_radiation_type 'Cu K\a'
_diffrn_radiation_wavelength 1.54184
_diffrn_reflns_av_R_equivalents 0.0302
_diffrn_reflns_av_unetI/netI 0.0101
_diffrn_reflns_Laue_measured_fraction_full 0.999
_diffrn_reflns_Laue_measured_fraction_max 0.999
_diffrn_reflns_limit_h_max 24
_diffrn_reflns_limit_h_min -26
_diffrn_reflns_limit_k_max 26
_diffrn_reflns_limit_k_min -26
_diffrn_reflns_limit_l_max 33
_diffrn_reflns_limit_l_min -31
_diffrn_reflns_number 48354
_diffrn_reflns_point_group_measured_fraction_full 0.999
_diffrn_reflns_point_group_measured_fraction_max 0.999
_diffrn_reflns_theta_full 67.497
_diffrn_reflns_theta_max 67.497
_diffrn_reflns_theta_min 2.820
_diffrn_source 'micro-focus sealed X-ray tube'
_diffrn_source_type 'PhotonJet (Cu) X-ray Source'
_exptl_absorpt_coefficient_mu 5.075
_exptl_absorpt_correction_T_max 1.00000
_exptl_absorpt_correction_T_min 0.76958
_exptl_absorpt_correction_type multi-scan
_exptl_absorpt_process_details
;
CrysAlisPro 1.171.44.122a (Rigaku Oxford Diffraction, 2025)
Empirical absorption correction using spherical harmonics,
implemented in SCALE3 ABSPACK scaling algorithm.
;
_exptl_crystal_colour 'clear light colourless'
_exptl_crystal_colour_lustre clear
_exptl_crystal_colour_modifier light
_exptl_crystal_colour_primary colourless
_exptl_crystal_density_diffrn 1.352
_exptl_crystal_description needle
_exptl_crystal_F_000 4818
_exptl_crystal_size_max 0.1
_exptl_crystal_size_mid 0.1
_exptl_crystal_size_min 0.01
_refine_diff_density_max 1.184
_refine_diff_density_min -0.635
_refine_diff_density_rms 0.125
_refine_ls_extinction_method none
_refine_ls_goodness_of_fit_ref 1.107
_refine_ls_hydrogen_treatment constr
_refine_ls_matrix_type full
_refine_ls_number_parameters 163
_refine_ls_number_reflns 2518
_refine_ls_number_restraints 63
_refine_ls_restrained_S_all 1.129
_refine_ls_R_factor_all 0.0550
_refine_ls_R_factor_gt 0.0546
_refine_ls_shift/su_max 0.001
_refine_ls_shift/su_mean 0.000
_refine_ls_structure_factor_coef Fsqd
_refine_ls_weighting_details 'w=1/[\s^2^(Fo^2^)+(0.0917P)^2^+88.9841P] where P=(Fo^2^+2Fc^2^)/3'
_refine_ls_weighting_scheme calc
_refine_ls_wR_factor_gt 0.1566
_refine_ls_wR_factor_ref 0.1571
_reflns_Friedel_coverage 0.000
_reflns_number_gt 2480
_reflns_number_total 2518
_reflns_threshold_expression 'I > 2\s(I)'
_cod_data_source_file d5sc09992g2.cif
_cod_data_source_block NU-2502
_cod_original_cell_volume 11549.51(16)
_cod_original_sg_symbol_H-M 'R -3 m'
_cod_database_code 1577450
_shelx_shelxl_version_number 2018/3
_chemical_oxdiff_formula 'Sc C O H'
_shelx_space_group_comment
;
The symmetry employed for this shelxl refinement is uniquely defined
by the following loop, which should always be used as a source of
symmetry information in preference to the above space-group names.
They are only intended as comments.
;
_shelx_estimated_absorpt_t_max 0.951
_shelx_estimated_absorpt_t_min 0.631
_diffrn_oxdiff_digest_od_ed
;

;
_diffrn_oxdiff_measurement_exp_name MG2-75-25.par
_olex2_refinement_description
;
1. Fixed Uiso
 At 1.2 times of:
  All C(H) groups
 At 1.5 times of:
  All C(H,H,H) groups, All O(H) groups, All O(H,H) groups
2. Restrained distances
 O7-C10 = C11-C10
 1.4 with sigma of 0.02
 O7-C10
 1.25 with sigma of 0.02
3. Uiso/Uaniso restraints and constraints
O6 \\sim O7 \\sim O8 \\sim C10 \\sim C11: within 2A with sigma of 0.005 and
sigma for terminal atoms of 0.01 within 2A
Uanis(O7) \\sim Ueq, Uanis(C10) \\sim Ueq, Uanis(O8) \\sim Ueq, Uanis(C11)
\\sim Ueq, Uanis(O6) \\sim Ueq: with sigma of 0.002 and sigma for terminal
atoms of 0.001
Uanis(O6) \\sim Ueq: with sigma of 0.001 and sigma for terminal atoms of 0.002
4. Others
 Sof(O6)=Sof(H6A)=Sof(H6B)=1-FVAR(1)
 Sof(O7)=Sof(O8)=Sof(H8)=Sof(C10)=Sof(C11)=Sof(H11A)=Sof(H11B)=Sof(H11C)=FVAR(1)
5.a Riding coordinates:
 O8(H8)
5.b Rotating group:
 O6(H6A,H6B)
5.c Aromatic/amide H refined with riding coordinates:
 C3(H3), C6(H6), C8(H8A)
5.d Idealised Me refined as rotating group:
 C11(H11A,H11B,H11C)
;
_smtbx_masks_void_probe_radius 1.2
_smtbx_masks_void_truncation_radius 1.2
_olex2_submission_special_instructions 'No special instructions were received'
_oxdiff_exptl_absorpt_empirical_details
;
Empirical correction (ABSPACK) includes:
- Absorption correction using spherical harmonics
- Frame scaling
;
_oxdiff_exptl_absorpt_empirical_full_max 1.300
_oxdiff_exptl_absorpt_empirical_full_min 0.852

loop_
_space_group_symop_operation_xyz
'x, y, z'
'-y, x-y, z'
'-x+y, -x, z'
'y, x, -z'
'x-y, -y, -z'
'-x, -x+y, -z'
'x+2/3, y+1/3, z+1/3'
'-y+2/3, x-y+1/3, z+1/3'
'-x+y+2/3, -x+1/3, z+1/3'
'y+2/3, x+1/3, -z+1/3'
'x-y+2/3, -y+1/3, -z+1/3'
'-x+2/3, -x+y+1/3, -z+1/3'
'x+1/3, y+2/3, z+2/3'
'-y+1/3, x-y+2/3, z+2/3'
'-x+y+1/3, -x+2/3, z+2/3'
'y+1/3, x+2/3, -z+2/3'
'x-y+1/3, -y+2/3, -z+2/3'
'-x+1/3, -x+y+2/3, -z+2/3'
'-x, -y, -z'
'y, -x+y, -z'
'x-y, x, -z'
'-y, -x, z'
'-x+y, y, z'
'x, x-y, z'
'-x+2/3, -y+1/3, -z+1/3'
'y+2/3, -x+y+1/3, -z+1/3'
'x-y+2/3, x+1/3, -z+1/3'
'-y+2/3, -x+1/3, z+1/3'
'-x+y+2/3, y+1/3, z+1/3'
'x+2/3, x-y+1/3, z+1/3'
'-x+1/3, -y+2/3, -z+2/3'
'y+1/3, -x+y+2/3, -z+2/3'
'x-y+1/3, x+2/3, -z+2/3'
'-y+1/3, -x+2/3, z+2/3'
'-x+y+1/3, y+2/3, z+2/3'
'x+1/3, x-y+2/3, z+2/3'

loop_
_atom_site_label
_atom_site_type_symbol
_atom_site_fract_x
_atom_site_fract_y
_atom_site_fract_z
_atom_site_U_iso_or_equiv
_atom_site_adp_type
_atom_site_occupancy
_atom_site_site_symmetry_order
_atom_site_calc_flag
_atom_site_refinement_flags_posn
_atom_site_refinement_flags_adp
_atom_site_refinement_flags_occupancy
_atom_site_disorder_assembly
_atom_site_disorder_group
Sc1 Sc 0.44407(3) 0.38922(3) 0.57491(2) 0.0088(2) Uani 1 1 d . . . . .
O1 O 0.52457(11) 0.37355(11) 0.60171(8) 0.0167(5) Uani 1 1 d . . . . .
O2 O 0.36519(11) 0.40565(13) 0.55102(7) 0.0206(5) Uani 1 1 d . . . . .
O3 O 0.32721(11) 0.43404(12) 0.48540(7) 0.0190(5) Uani 1 1 d . . . . .
O4 O 0.11348(11) 0.32873(12) 0.69624(7) 0.0175(5) Uani 1 1 d . . . . .
O5 O 0.52228(8) 0.47772(8) 0.54063(10) 0.0137(6) Uani 1 2 d S T P A .
O6 O 0.3740(3) 0.2948(3) 0.6112(2) 0.0196(12) Uani 0.636(8) 1 d . U P A 2
H6A H 0.382564 0.299407 0.642215 0.029 Uiso 0.636(8) 1 d R U P A 2
H6B H 0.382211 0.261329 0.602494 0.029 Uiso 0.636(8) 1 d R U P A 2
O7 O 0.3628(6) 0.2995(6) 0.6071(5) 0.031(2) Uani 0.364(8) 1 d D U P A 1
O8 O 0.2661(6) 0.2045(6) 0.6364(4) 0.063(3) Uani 0.364(8) 1 d . U P A 1
H8 H 0.225719 0.197340 0.629754 0.095 Uiso 0.364(8) 1 d R U P A 1
C1 C 0.59097(11) 0.40903(11) 0.60346(15) 0.0140(8) Uani 1 2 d S T P . .
C2 C 0.63012(11) 0.36988(11) 0.60636(15) 0.0140(9) Uani 1 2 d S T P . .
C3 C 0.5935(2) 0.29673(11) 0.60643(15) 0.0138(8) Uani 1 2 d S T P . .
H3 H 0.543455 0.271728 0.606521 0.017 Uiso 1 2 calc R U P . .
C4 C 0.32135(15) 0.41614(16) 0.52891(10) 0.0135(6) Uani 1 1 d . . . . .
C5 C 0.25795(15) 0.40592(16) 0.55548(10) 0.0144(6) Uani 1 1 d . . . . .
C6 C 0.24603(15) 0.38199(16) 0.60287(10) 0.0135(6) Uani 1 1 d . . . . .
H6 H 0.279468 0.373871 0.619096 0.016 Uiso 1 1 calc R U . . .
C7 C 0.18498(11) 0.3700(2) 0.62649(14) 0.0132(8) Uani 1 2 d S T P . .
C8 C 0.20877(12) 0.4175(2) 0.53194(14) 0.0142(8) Uani 1 2 d S T P . .
H8A H 0.216787 0.433575 0.499478 0.017 Uiso 1 2 calc R U P . .
C9 C 0.17039(11) 0.3408(2) 0.67685(15) 0.0132(8) Uani 1 2 d S T P . .
C10 C 0.3084(6) 0.2384(6) 0.6020(4) 0.043(2) Uani 0.364(8) 1 d D U P A 1
C11 C 0.2765(8) 0.2187(9) 0.5542(5) 0.065(4) Uani 0.364(8) 1 d D U P A 1
H11A H 0.231592 0.218265 0.554133 0.098 Uiso 0.364(8) 1 calc R U P A 1
H11B H 0.268200 0.171681 0.545905 0.098 Uiso 0.364(8) 1 calc R U P A 1
H11C H 0.308229 0.252809 0.530337 0.098 Uiso 0.364(8) 1 calc R U P A 1

loop_
_atom_site_aniso_label
_atom_site_aniso_U_11
_atom_site_aniso_U_22
_atom_site_aniso_U_33
_atom_site_aniso_U_23
_atom_site_aniso_U_13
_atom_site_aniso_U_12
Sc1 0.0092(3) 0.0105(3) 0.0075(3) -0.00227(19) -0.00089(18) 0.0056(2)
O1 0.0120(10) 0.0172(11) 0.0234(11) 0.0038(9) -0.0012(8) 0.0091(9)
O2 0.0152(11) 0.0402(14) 0.0148(10) -0.0009(9) -0.0001(8) 0.0203(10)
O3 0.0178(11) 0.0317(13) 0.0127(10) 0.0069(9) 0.0080(8) 0.0162(10)
O4 0.0178(11) 0.0267(12) 0.0111(10) 0.0091(8) 0.0070(8) 0.0135(10)
O5 0.0132(10) 0.0132(10) 0.0107(13) 0.0029(5) -0.0029(5) 0.0037(12)
O6 0.0201(14) 0.0175(14) 0.0202(14) 0.0022(9) 0.0014(9) 0.0087(9)
O7 0.031(3) 0.029(3) 0.032(3) 0.0046(17) 0.0010(17) 0.0147(17)
O8 0.063(3) 0.063(3) 0.061(3) -0.0015(10) 0.0025(10) 0.0296(16)
C1 0.0142(15) 0.0142(15) 0.0151(19) 0.0017(8) -0.0017(8) 0.0083(17)
C2 0.0138(15) 0.0138(15) 0.016(2) 0.0015(8) -0.0015(8) 0.0077(17)
C3 0.010(2) 0.0117(14) 0.019(2) -0.0009(8) -0.0017(16) 0.0050(10)
C4 0.0109(14) 0.0204(15) 0.0117(13) 0.0009(11) 0.0018(11) 0.0097(12)
C5 0.0114(14) 0.0239(16) 0.0112(13) 0.0037(11) 0.0030(11) 0.0114(13)
C6 0.0130(15) 0.0231(16) 0.0104(13) 0.0037(11) -0.0010(11) 0.0136(12)
C7 0.0129(14) 0.021(2) 0.0082(18) 0.0048(16) 0.0024(8) 0.0106(11)
C8 0.0133(14) 0.028(2) 0.0064(17) 0.0066(16) 0.0033(8) 0.0139(12)
C9 0.0133(14) 0.016(2) 0.011(2) 0.0039(16) 0.0020(8) 0.0082(10)
C10 0.043(3) 0.041(3) 0.040(3) -0.0011(17) 0.0037(17) 0.0167(17)
C11 0.065(4) 0.065(4) 0.064(4) -0.0005(10) 0.0003(10) 0.031(2)

loop_
_atom_type_symbol
_atom_type_description
_atom_type_scat_dispersion_real
_atom_type_scat_dispersion_imag
_atom_type_scat_source
C C 0.0181 0.0091 'International Tables Vol C Tables 4.2.6.8 and 6.1.1.4'
H H 0.0000 0.0000 'International Tables Vol C Tables 4.2.6.8 and 6.1.1.4'
O O 0.0492 0.0322 'International Tables Vol C Tables 4.2.6.8 and 6.1.1.4'
Sc Sc 0.3119 1.5331 'International Tables Vol C Tables 4.2.6.8 and 6.1.1.4'

loop_
_geom_angle_atom_site_label_1
_geom_angle_atom_site_label_2
_geom_angle_atom_site_label_3
_geom_angle
_geom_angle_site_symmetry_1
_geom_angle_site_symmetry_3
_geom_angle_publ_flag
O1 Sc1 Sc1 70.17(6) . 22_665 ?
O1 Sc1 O6 86.00(16) . . ?
O2 Sc1 Sc1 109.56(7) . 22_665 ?
O2 Sc1 O1 178.06(9) . . ?
O2 Sc1 O3 91.86(9) . 4_556 ?
O2 Sc1 O4 88.68(9) . 27_556 ?
O2 Sc1 O5 93.63(10) . . ?
O2 Sc1 O6 93.54(17) . . ?
O2 Sc1 O7 84.6(3) . . ?
O3 Sc1 Sc1 112.14(7) 4_556 22_665 ?
O3 Sc1 O1 90.00(9) 4_556 . ?
O3 Sc1 O6 87.43(18) 4_556 . ?
O4 Sc1 Sc1 70.13(6) 27_556 22_665 ?
O4 Sc1 O1 89.43(9) 27_556 . ?
O4 Sc1 O3 177.28(9) 27_556 4_556 ?
O4 Sc1 O6 89.88(18) 27_556 . ?
O5 Sc1 Sc1 27.96(7) . 22_665 ?
O5 Sc1 O1 86.88(10) . . ?
O5 Sc1 O3 90.65(10) . 4_556 ?
O5 Sc1 O4 91.98(10) . 27_556 ?
O5 Sc1 O6 172.63(18) . . ?
O5 Sc1 O7 177.8(4) . . ?
O6 Sc1 Sc1 148.46(16) . 22_665 ?
O7 Sc1 Sc1 154.2(4) . 22_665 ?
O7 Sc1 O1 95.0(3) . . ?
O7 Sc1 O3 88.1(4) . 4_556 ?
O7 Sc1 O4 89.3(4) . 27_556 ?
C1 O1 Sc1 135.9(2) . . ?
C4 O2 Sc1 169.6(2) . . ?
C4 O3 Sc1 139.36(19) . 4_556 ?
C9 O4 Sc1 137.3(2) . 26_456 ?
Sc1 O5 Sc1 124.09(13) . 22_665 ?
Sc1 O6 H6A 110.2 . . ?
Sc1 O6 H6B 109.7 . . ?
H6A O6 H6B 104.2 . . ?
C10 O7 Sc1 148.2(11) . . ?
C10 O8 H8 109.6 . . ?
O1 C1 O1 124.4(4) . 22_665 ?
O1 C1 C2 117.79(18) . . ?
O1 C1 C2 117.80(18) 22_665 . ?
C3 C2 C1 119.9(2) . . ?
C3 C2 C1 119.9(2) 3_665 . ?
C3 C2 C3 120.1(4) . 3_665 ?
C2 C3 C2 119.9(4) . 2_655 ?
C2 C3 H3 120.1 . . ?
C2 C3 H3 120.1 2_655 . ?
O2 C4 O3 124.0(3) . . ?
O2 C4 C5 118.3(3) . . ?
O3 C4 C5 117.7(3) . . ?
C6 C5 C4 120.6(3) . . ?
C8 C5 C4 119.5(3) . . ?
C8 C5 C6 119.8(3) . . ?
C5 C6 H6 120.1 . . ?
C5 C6 C7 119.8(3) . . ?
C7 C6 H6 120.1 . . ?
C6 C7 C6 120.2(4) 23 . ?
C6 C7 C9 119.85(18) . . ?
C6 C7 C9 119.86(18) 23 . ?
C5 C8 C5 120.5(4) 23 . ?
C5 C8 H8A 119.7 23 . ?
C5 C8 H8A 119.7 . . ?
O4 C9 O4 124.7(4) . 23 ?
O4 C9 C7 117.62(18) . . ?
O4 C9 C7 117.62(18) 23 . ?
O7 C10 C11 117.9(12) . . ?
O8 C10 O7 123.5(12) . . ?
O8 C10 C11 113.9(11) . . ?
C10 C11 H11A 109.5 . . ?
C10 C11 H11B 109.5 . . ?
C10 C11 H11C 109.5 . . ?
H11A C11 H11B 109.5 . . ?
H11A C11 H11C 109.5 . . ?
H11B C11 H11C 109.5 . . ?

loop_
_geom_bond_atom_site_label_1
_geom_bond_atom_site_label_2
_geom_bond_distance
_geom_bond_site_symmetry_2
_geom_bond_publ_flag
Sc1 Sc1 3.6565(10) 22_665 ?
Sc1 O1 2.096(2) . ?
Sc1 O2 2.046(2) . ?
Sc1 O3 2.096(2) 4_556 ?
Sc1 O4 2.095(2) 27_556 ?
Sc1 O5 2.0698(14) . ?
Sc1 O6 2.117(5) . ?
Sc1 O7 2.083(11) . ?
O1 C1 1.263(3) . ?
O2 C4 1.255(4) . ?
O3 C4 1.255(4) . ?
O4 C9 1.260(3) . ?
O6 H6A 0.8749 . ?
O6 H6B 0.8732 . ?
O7 C10 1.281(11) . ?
O8 H8 0.8400 . ?
O8 C10 1.277(15) . ?
C1 C2 1.489(6) . ?
C2 C3 1.389(3) 3_665 ?
C2 C3 1.389(3) . ?
C3 H3 0.9500 . ?
C4 C5 1.488(4) . ?
C5 C6 1.390(4) . ?
C5 C8 1.389(3) . ?
C6 H6 0.9500 . ?
C6 C7 1.392(3) . ?
C7 C9 1.502(5) . ?
C8 H8A 0.9500 . ?
C10 C11 1.461(14) . ?
C11 H11A 0.9800 . ?
C11 H11B 0.9800 . ?
C11 H11C 0.9800 . ?

loop_
_geom_torsion_atom_site_label_1
_geom_torsion_atom_site_label_2
_geom_torsion_atom_site_label_3
_geom_torsion_atom_site_label_4
_geom_torsion
_geom_torsion_site_symmetry_1
_geom_torsion_site_symmetry_2
_geom_torsion_site_symmetry_3
_geom_torsion_site_symmetry_4
_geom_torsion_publ_flag
Sc1 O1 C1 O1 23.9(7) . . . 22_665 ?
Sc1 O1 C1 C2 -154.3(3) . . . . ?
Sc1 O2 C4 O3 -11.7(15) . . . . ?
Sc1 O2 C4 C5 167.4(11) . . . . ?
Sc1 O3 C4 O2 10.0(5) 4_556 . . . ?
Sc1 O3 C4 C5 -169.2(2) 4_556 . . . ?
Sc1 O4 C9 O4 -8.2(7) 26_456 . . 23 ?
Sc1 O4 C9 C7 170.2(3) 26_456 . . . ?
Sc1 O7 C10 O8 -168.5(13) . . . . ?
Sc1 O7 C10 C11 -14(3) . . . . ?
O1 C1 C2 C3 -177.4(4) 22_665 . . . ?
O1 C1 C2 C3 0.8(6) . . . . ?
O1 C1 C2 C3 177.5(4) . . . 3_665 ?
O1 C1 C2 C3 -0.8(6) 22_665 . . 3_665 ?
O2 C4 C5 C6 -3.1(5) . . . . ?
O2 C4 C5 C8 179.7(3) . . . . ?
O3 C4 C5 C6 176.1(3) . . . . ?
O3 C4 C5 C8 -1.1(5) . . . . ?
C1 C2 C3 C2 176.3(3) . . . 2_655 ?
C3 C2 C3 C2 -0.3(8) 3_665 . . 2_655 ?
C4 C5 C6 C7 -177.3(3) . . . . ?
C4 C5 C8 C5 177.7(3) . . . 23 ?
C5 C6 C7 C6 -0.2(6) . . . 23 ?
C5 C6 C7 C9 177.0(3) . . . . ?
C6 C5 C8 C5 0.5(7) . . . 23 ?
C6 C7 C9 O4 0.6(6) . . . 23 ?
C6 C7 C9 O4 177.9(4) 23 . . 23 ?
C6 C7 C9 O4 -177.9(4) . . . . ?
C6 C7 C9 O4 -0.7(6) 23 . . . ?
C8 C5 C6 C7 -0.1(5) . . . . ?

loop_
_smtbx_masks_void_nr
_smtbx_masks_void_average_x
_smtbx_masks_void_average_y
_smtbx_masks_void_average_z
_smtbx_masks_void_volume
_smtbx_masks_void_count_electrons
_smtbx_masks_void_content
1 0.000 0.000 0.000 634.2 92.8 '3.6 EtOH'
2 0.000 0.000 0.500 654.9 148.3 '6 EtOH'
3 0.333 0.667 0.167 654.9 148.3 '6 EtOH'
4 0.333 0.667 0.667 634.2 92.8 '3.6 EtOH'
5 0.667 0.333 0.833 654.9 148.3 '6 EtOH'
6 0.667 0.333 0.333 634.2 92.8 '3.6 EtOH'
